data_4320184
loop_
_publ_author_name
'Ulrich Kortz'
'Noha K. Al-Kassem'
'Masha G. Savelieff'
'Nisrine A. Al Kadi'
'Masahiro Sadakane'

_publ_contact_author_address
;
Department of Chemistry
American University of Beirut
Bliss street, POB 11-0236
Beirut, LEBANON
;
_publ_contact_author_email
;
ulrich.kortz@aub.edu.lb
;
_publ_contact_author_fax
;
+961 1 744 461
;
_publ_contact_author_name
;
Ulrich KORTZ
;
_publ_contact_author_phone
;
+961 3 776 439
;
_publ_section_title
;
 Synthesis and Characterization of Copper-, Zinc-, Manganese-, and
 Cobalt-Substituted Dimeric Heteropolyanions,
 [(\a-XW~9~O~33~)~2~M~3~(H~2~O)~3~]^n-^ (n = 12, X = As^III^, Sb^III^, M =
 Cu^2+^, Zn^2+^; n = 10, X = Se^IV^, Te^IV^, M = Cu^2+^) and
 [(\a-AsW~9~O~33~)~2~WO(H~2~O)M~2~(H~2~O)~2~]^10-^ (M = Zn^2+^, Mn^2+^,
 Co^2+^)
;
_journal_name_full 'Inorganic Chemistry'
_journal_page_first 4742
_journal_page_last 4749
_journal_paper_doi 10.1021/ic0101477
_journal_volume 40
_journal_year 2001
_chemical_formula_sum 'Na10 O117 Sb2 W18 Zn3'
_chemical_formula_weight 5850.81
_chemical_name_systematic
;
  ?
;
_space_group_IT_number 15
_symmetry_cell_setting monoclinic
_symmetry_space_group_name_Hall '-C 2yc'
_symmetry_space_group_name_H-M 'C 1 2/c 1'
_atom_sites_solution_hydrogens geom
_atom_sites_solution_primary direct
_atom_sites_solution_secondary difmap
_audit_creation_method SHELXL-97
_cell_angle_alpha 90.00
_cell_angle_beta 98.8680(10)
_cell_angle_gamma 90.00
_cell_formula_units_Z 4
_cell_length_a 14.0970(11)
_cell_length_b 23.0993(17)
_cell_length_c 32.149(2)
_cell_measurement_reflns_used 8192
_cell_measurement_temperature 167(2)
_cell_measurement_theta_max 28.32
_cell_measurement_theta_min 1.28
_cell_volume 10343.6(13)
_computing_cell_refinement 'Bruker SMART'
_computing_data_collection 'Bruker SMART'
_computing_data_reduction 'Bruker SHELXTL'
_computing_molecular_graphics 'Bruker SHELXTL'
_computing_publication_material 'Bruker SHELXTL'
_computing_structure_refinement 'SHELXL-97 (Sheldrick, 1997)'
_computing_structure_solution 'SHELXS-97 (Sheldrick, 1990)'
_diffrn_ambient_temperature 167(2)
_diffrn_measured_fraction_theta_full 0.980
_diffrn_measured_fraction_theta_max 0.980
_diffrn_measurement_device_type 'Bruker SMART CCD area detector'
_diffrn_measurement_method 'omega scans'
_diffrn_radiation_monochromator graphite
_diffrn_radiation_source 'normal-focus sealed tube'
_diffrn_radiation_type MoK\a
_diffrn_radiation_wavelength 0.71073
_diffrn_reflns_av_R_equivalents 0.0699
_diffrn_reflns_av_sigmaI/netI 0.0547
_diffrn_reflns_limit_h_max 18
_diffrn_reflns_limit_h_min -18
_diffrn_reflns_limit_k_max 30
_diffrn_reflns_limit_k_min -30
_diffrn_reflns_limit_l_max 40
_diffrn_reflns_limit_l_min -42
_diffrn_reflns_number 58648
_diffrn_reflns_theta_full 28.32
_diffrn_reflns_theta_max 28.32
_diffrn_reflns_theta_min 1.28
_diffrn_standards_decay_% 0
_exptl_absorpt_coefficient_mu 21.292
_exptl_absorpt_correction_T_max 0.404
_exptl_absorpt_correction_T_min 0.163
_exptl_absorpt_correction_type multi-scan
_exptl_absorpt_process_details 'Blessing, 1995'
_exptl_crystal_colour colorless
_exptl_crystal_density_diffrn 3.757
_exptl_crystal_density_method 'not measured'
_exptl_crystal_description block
_exptl_crystal_F_000 10280
_exptl_crystal_size_max 0.24
_exptl_crystal_size_mid 0.16
_exptl_crystal_size_min 0.06
_refine_diff_density_max 2.960
_refine_diff_density_min -2.629
_refine_diff_density_rms 0.455
_refine_ls_extinction_method none
_refine_ls_goodness_of_fit_ref 1.083
_refine_ls_hydrogen_treatment mixed
_refine_ls_matrix_type full
_refine_ls_number_parameters 438
_refine_ls_number_reflns 12621
_refine_ls_number_restraints 0
_refine_ls_restrained_S_all 1.083
_refine_ls_R_factor_all 0.0528
_refine_ls_R_factor_gt 0.0397
_refine_ls_shift/su_max 0.001
_refine_ls_shift/su_mean 0.000
_refine_ls_structure_factor_coef Fsqd
_refine_ls_weighting_details 'calc w=1/[\s^2^(Fo^2^)+(0.0420P)^2^+183.6267P] where P=(Fo^2^+2Fc^2^)/3'
_refine_ls_weighting_scheme calc
_refine_ls_wR_factor_gt 0.0918
_refine_ls_wR_factor_ref 0.1022
_reflns_number_gt 10376
_reflns_number_total 12621
_reflns_threshold_expression >2sigma(I)
_cod_data_source_file ic01014777_5.cif
_cod_data_source_block nazn3(sbw9)2
_cod_depositor_comments
;
The following automatic conversions were performed:

'_symmetry_cell_setting' value 'Monoclinic' changed to 'monoclinic'
according to the built-in table from CIF Core dictionary named
'cif_core.dic' version 2.4.1 from 2010-06-29.

Automatic conversion script
Id: cif_fix_values 1646 2011-03-28 12:23:43Z adriana 
;
_cod_original_cell_volume 10343.5(14)
_cod_database_code 4320184

loop_
_symmetry_equiv_pos_as_xyz
'x, y, z'
'-x, y, -z+1/2'
'x+1/2, y+1/2, z'
'-x+1/2, y+1/2, -z+1/2'
'-x, -y, -z'
'x, -y, z-1/2'
'-x+1/2, -y+1/2, -z'
'x+1/2, -y+1/2, z-1/2'

loop_
_atom_site_label
_atom_site_type_symbol
_atom_site_fract_x
_atom_site_fract_y
_atom_site_fract_z
_atom_site_U_iso_or_equiv
_atom_site_adp_type
_atom_site_occupancy
_atom_site_symmetry_multiplicity
_atom_site_calc_flag
_atom_site_refinement_flags
_atom_site_disorder_assembly
_atom_site_disorder_group
W1 W 0.56984(3) 0.085610(16) 0.075259(12) 0.01409(9) Uani 1 1 d . . .
W2 W 0.43414(3) 0.223552(16) 0.057135(12) 0.01476(9) Uani 1 1 d . . .
W3 W 0.69866(3) 0.225677(16) 0.093011(13) 0.01466(9) Uani 1 1 d . . .
W4 W 0.41837(3) 0.043773(15) 0.141599(13) 0.01436(9) Uani 1 1 d . . .
W5 W 0.28610(3) 0.180968(16) 0.123020(13) 0.01531(9) Uani 1 1 d . . .
W6 W 0.40521(3) 0.306368(15) 0.140432(12) 0.01321(9) Uani 1 1 d . . .
W7 W 0.66611(3) 0.309151(16) 0.175568(13) 0.01360(9) Uani 1 1 d . . .
W8 W 0.78262(3) 0.182515(15) 0.191996(13) 0.01368(9) Uani 1 1 d . . .
W9 W 0.65601(3) 0.042941(15) 0.173972(13) 0.01432(9) Uani 1 1 d . . .
Zn1 Zn 0.31440(8) 0.11128(4) 0.22436(4) 0.0149(2) Uani 1 1 d . . .
Zn2 Zn 0.5000 0.31006(6) 0.2500 0.0139(3) Uani 1 2 d S . .
Sb1 Sb 0.52846(4) 0.17737(2) 0.17666(2) 0.01146(12) Uani 1 1 d . . .
Na1 Na 0.5000 0.0121(2) 0.2500 0.0210(12) Uani 1 2 d S . .
Na2 Na 0.2667(3) 0.25974(16) 0.21757(13) 0.0209(8) Uani 1 1 d . . .
Na3 Na 1.0525(6) 0.1411(4) 0.2188(3) 0.034(2) Uani 0.50 1 d P . .
Na4 Na 0.9821(3) 0.34046(18) 0.08787(15) 0.0297(10) Uani 1 1 d . . .
Na5 Na 0.3379(4) 0.1010(2) -0.03289(17) 0.0425(13) Uani 1 1 d . . .
Na6 Na 0.0429(6) 0.0881(4) 0.0079(3) 0.033(2) Uani 0.50 1 d P . .
Na7 Na 0.8481(6) -0.0513(4) 0.0150(3) 0.0270(19) Uani 0.50 1 d P . .
O1SB O 0.5429(4) 0.1063(3) 0.1427(2) 0.0153(13) Uiso 1 1 d . . .
O2SB O 0.4407(4) 0.2120(3) 0.1292(2) 0.0135(13) Uiso 1 1 d . . .
O3SB O 0.6402(4) 0.2145(3) 0.1568(2) 0.0142(13) Uiso 1 1 d . . .
O1ZN O 0.1889(6) 0.0684(3) 0.2074(3) 0.0311(18) Uiso 1 1 d . . .
O2ZN O 0.5000 0.3971(5) 0.2500 0.029(2) Uiso 1 2 d S . .
O4Z1 O 0.4097(5) 0.0704(3) 0.1931(2) 0.0182(14) Uiso 1 1 d . . .
O5Z1 O 0.3050(5) 0.1720(3) 0.1789(2) 0.0202(15) Uiso 1 1 d . . .
O6Z2 O 0.4203(5) 0.2859(3) 0.1948(2) 0.0170(14) Uiso 1 1 d . . .
O7Z2 O 0.6158(5) 0.2935(3) 0.2220(2) 0.0208(15) Uiso 1 1 d . . .
O1T O 0.5898(5) 0.0581(3) 0.0274(2) 0.0217(15) Uiso 1 1 d . . .
O2T O 0.4121(5) 0.2395(3) 0.0039(2) 0.0214(15) Uiso 1 1 d . . .
O3T O 0.7563(5) 0.2389(3) 0.0505(2) 0.0210(15) Uiso 1 1 d . . .
O4T O 0.3405(5) -0.0146(3) 0.1353(2) 0.0194(14) Uiso 1 1 d . . .
O5T O 0.1650(5) 0.1683(3) 0.1075(3) 0.0258(16) Uiso 1 1 d . . .
O6T O 0.3600(5) 0.3762(3) 0.1402(2) 0.0197(15) Uiso 1 1 d . . .
O7T O 0.7087(5) 0.3797(3) 0.1826(2) 0.0219(15) Uiso 1 1 d . . .
O8A O 0.7197(5) 0.1741(3) 0.2359(2) 0.0175(14) Uiso 1 1 d . . .
O8T O 0.9024(5) 0.1717(3) 0.2128(2) 0.0216(15) Uiso 1 1 d . . .
O9A O 0.6288(5) 0.0684(3) 0.2235(2) 0.0202(15) Uiso 1 1 d . . .
O9T O 0.7354(5) -0.0142(3) 0.1876(2) 0.0220(15) Uiso 1 1 d . . .
O12 O 0.4778(4) 0.1450(3) 0.0562(2) 0.0138(13) Uiso 1 1 d . . .
O13 O 0.6611(4) 0.1461(3) 0.0825(2) 0.0149(13) Uiso 1 1 d . . .
O14 O 0.4655(5) 0.0377(3) 0.0855(2) 0.0156(13) Uiso 1 1 d . . .
O19 O 0.6562(5) 0.0382(3) 0.1117(2) 0.0171(14) Uiso 1 1 d . . .
O23 O 0.5686(4) 0.2417(3) 0.0691(2) 0.0153(13) Uiso 1 1 d . . .
O25 O 0.3120(5) 0.1959(3) 0.0637(2) 0.0157(14) Uiso 1 1 d . . .
O26 O 0.4064(5) 0.2979(3) 0.0780(2) 0.0189(14) Uiso 1 1 d . . .
O37 O 0.7080(5) 0.2989(3) 0.1190(2) 0.0159(14) Uiso 1 1 d . . .
O38 O 0.8031(5) 0.1985(3) 0.1319(2) 0.0156(13) Uiso 1 1 d . . .
O45 O 0.3384(5) 0.1050(3) 0.1161(2) 0.0164(14) Uiso 1 1 d . . .
O49 O 0.5362(5) 0.0002(3) 0.1633(2) 0.0178(14) Uiso 1 1 d . . .
O56 O 0.2828(4) 0.2651(3) 0.1284(2) 0.0148(13) Uiso 1 1 d . . .
O67 O 0.5407(5) 0.3212(3) 0.1443(2) 0.0150(13) Uiso 1 1 d . . .
O78 O 0.7836(5) 0.2679(3) 0.1972(2) 0.0166(14) Uiso 1 1 d . . .
O89 O 0.7445(5) 0.1064(3) 0.1719(2) 0.0179(14) Uiso 1 1 d . . .
O1W O 0.3621(6) 0.1854(3) -0.0719(3) 0.0329(19) Uiso 1 1 d . . .
O2W O 1.0133(5) 0.4278(3) 0.0517(3) 0.0266(17) Uiso 1 1 d . . .
O3W O 0.2346(5) 0.0465(3) -0.0807(3) 0.0273(17) Uiso 1 1 d . . .
O4W O 0.9764(6) 0.2456(3) 0.1167(3) 0.0321(18) Uiso 1 1 d . . .
O5W O 0.3126(7) 0.0316(4) 0.0182(3) 0.043(2) Uiso 1 1 d . . .
O6W O 0.2026(6) 0.1448(4) -0.0082(3) 0.037(2) Uiso 1 1 d . . .
O7W O 0.8431(5) -0.0394(3) 0.2631(3) 0.0270(17) Uiso 1 1 d . . .
O8W O 0.0457(8) 0.1124(5) 0.1532(4) 0.068(3) Uiso 1 1 d . . .
O9W O 0.2175(6) 0.3586(3) 0.2039(3) 0.0295(18) Uiso 1 1 d . . .
O10W O 1.0408(5) 0.3818(3) 0.1532(3) 0.0301(18) Uiso 1 1 d . . .
O11W O 0.1002(6) 0.2355(4) 0.1978(3) 0.037(2) Uiso 1 1 d . . .
O12W O 0.8258(6) 0.3801(3) 0.0920(3) 0.0326(18) Uiso 1 1 d . . .
O13W O 0.3828(6) -0.0619(4) 0.2318(3) 0.036(2) Uiso 1 1 d . . .
O14W O 0.9555(8) 0.3221(4) 0.2115(4) 0.058(3) Uiso 1 1 d . . .
O15W O 0.8962(15) 0.3176(9) 0.0186(7) 0.038(5) Uiso 0.50 1 d P . .
O16W O 0.9615(13) -0.0157(7) 0.1632(6) 0.040(4) Uiso 0.50 1 d P . .
O17W O 0.0001(18) 0.1759(9) 0.0425(8) 0.053(6) Uiso 0.50 1 d P . .
O18W O -0.2355(12) 0.1277(8) -0.0092(6) 0.034(4) Uiso 0.50 1 d P . .
O19W O 0.5613(14) 0.3727(8) 0.0512(6) 0.046(5) Uiso 0.50 1 d P . .
O20W O 0.9196(15) -0.0139(9) 0.0384(7) 0.053(5) Uiso 0.50 1 d P . .
O21W O 1.0987(13) -0.0358(7) 0.1199(6) 0.037(4) Uiso 0.50 1 d P . .
O22W O 0.0976(14) 0.0685(8) 0.0512(7) 0.048(5) Uiso 0.50 1 d P . .
O23W O -0.1225(15) 0.0734(9) 0.1117(7) 0.046(5) Uiso 0.50 1 d P . .
O24W O -0.1412(13) 0.2039(7) 0.0010(6) 0.040(4) Uiso 0.50 1 d P . .
O25W O -0.0715(10) 0.0849(6) 0.0210(5) 0.021(3) Uiso 0.50 1 d P . .
O26W O 0.5034(13) 0.4043(7) 0.0495(6) 0.040(4) Uiso 0.50 1 d P . .
O27W O 1.1342(17) -0.0334(10) 0.1021(8) 0.062(6) Uiso 0.50 1 d P . .
O28W O 0.9106(16) 0.2953(10) 0.0231(7) 0.048(6) Uiso 0.50 1 d P . .
O29W O 0.9811(17) 0.0520(9) 0.2344(7) 0.068(7) Uiso 0.50 1 d P . .
O30W O -0.2433(19) 0.0967(12) -0.0107(9) 0.073(7) Uiso 0.50 1 d P . .
O31W O -0.1047(12) 0.0455(7) 0.0258(6) 0.034(4) Uiso 0.50 1 d P . .
O32W O 0.1480(12) 0.0534(7) 0.0676(6) 0.034(4) Uiso 0.50 1 d P . .
O33W O -0.1341(14) 0.0878(8) 0.0940(7) 0.041(5) Uiso 0.50 1 d P . .
O34W O -0.052(2) 0.1803(13) 0.0324(11) 0.092(10) Uiso 0.50 1 d P . .

loop_
_atom_site_aniso_label
_atom_site_aniso_U_11
_atom_site_aniso_U_22
_atom_site_aniso_U_33
_atom_site_aniso_U_23
_atom_site_aniso_U_13
_atom_site_aniso_U_12
W1 0.01676(18) 0.01390(17) 0.0116(2) -0.00088(14) 0.00203(14) -0.00013(14)
W2 0.01744(19) 0.01530(17) 0.0102(2) -0.00032(14) -0.00200(14) 0.00089(14)
W3 0.01557(18) 0.01670(18) 0.0113(2) 0.00102(14) 0.00087(14) -0.00212(14)
W4 0.01623(18) 0.01333(17) 0.0136(2) -0.00113(14) 0.00255(15) -0.00156(14)
W5 0.01380(18) 0.01549(17) 0.0157(2) 0.00065(15) -0.00081(15) -0.00110(14)
W6 0.01502(18) 0.01288(17) 0.0109(2) 0.00034(14) -0.00063(14) 0.00094(13)
W7 0.01438(18) 0.01356(17) 0.0125(2) 0.00028(14) 0.00083(14) -0.00158(13)
W8 0.01313(18) 0.01589(17) 0.0116(2) 0.00140(14) 0.00048(14) -0.00022(13)
W9 0.01634(18) 0.01372(17) 0.0127(2) 0.00028(14) 0.00155(14) 0.00150(14)
Zn1 0.0148(5) 0.0156(5) 0.0142(6) 0.0001(4) 0.0020(4) 0.0006(4)
Zn2 0.0148(7) 0.0147(7) 0.0116(8) 0.000 0.0002(6) 0.000
Sb1 0.0118(3) 0.0116(3) 0.0105(3) 0.0001(2) 0.0003(2) -0.0004(2)
Na1 0.020(3) 0.021(3) 0.022(3) 0.000 0.002(2) 0.000
Na2 0.025(2) 0.0197(19) 0.018(2) -0.0008(16) 0.0021(17) -0.0031(16)
Na3 0.027(5) 0.038(5) 0.037(6) -0.004(4) 0.004(4) 0.006(4)
Na4 0.036(3) 0.026(2) 0.027(3) -0.0004(19) 0.005(2) -0.0023(19)
Na5 0.047(3) 0.044(3) 0.033(3) -0.005(2) -0.004(2) 0.019(2)
Na6 0.026(5) 0.036(5) 0.040(6) 0.000(4) 0.013(4) -0.004(4)
Na7 0.029(5) 0.024(4) 0.029(5) 0.003(4) 0.007(4) -0.002(4)

loop_
_atom_type_symbol
_atom_type_description
_atom_type_scat_dispersion_real
_atom_type_scat_dispersion_imag
_atom_type_scat_source
O O 0.0106 0.0060 'International Tables Vol C Tables 4.2.6.8 and 6.1.1.4'
Na Na 0.0362 0.0249 'International Tables Vol C Tables 4.2.6.8 and 6.1.1.4'
Zn Zn 0.2839 1.4301 'International Tables Vol C Tables 4.2.6.8 and 6.1.1.4'
Sb Sb -0.5866 1.5461 'International Tables Vol C Tables 4.2.6.8 and 6.1.1.4'
W W -0.8490 6.8722 'International Tables Vol C Tables 4.2.6.8 and 6.1.1.4'

loop_
_geom_angle_atom_site_label_1
_geom_angle_atom_site_label_2
_geom_angle_atom_site_label_3
_geom_angle
_geom_angle_site_symmetry_1
_geom_angle_site_symmetry_3
_geom_angle_publ_flag
O1T W1 O13 100.4(3) . . ?
O1T W1 O19 99.2(3) . . ?
O13 W1 O19 89.5(3) . . ?
O1T W1 O14 100.2(3) . . ?
O13 W1 O14 159.3(3) . . ?
O19 W1 O14 89.8(3) . . ?
O1T W1 O12 100.0(3) . . ?
O13 W1 O12 85.7(3) . . ?
O19 W1 O12 160.8(3) . . ?
O14 W1 O12 88.2(3) . . ?
O1T W1 O1SB 170.4(3) . . ?
O13 W1 O1SB 86.4(3) . . ?
O19 W1 O1SB 73.9(3) . . ?
O14 W1 O1SB 73.5(3) . . ?
O12 W1 O1SB 87.2(3) . . ?
O2T W2 O25 98.9(3) . . ?
O2T W2 O26 98.1(3) . . ?
O25 W2 O26 91.5(3) . . ?
O2T W2 O12 101.2(3) . . ?
O25 W2 O12 89.0(3) . . ?
O26 W2 O12 160.4(3) . . ?
O2T W2 O23 100.0(3) . . ?
O25 W2 O23 160.9(3) . . ?
O26 W2 O23 89.0(3) . . ?
O12 W2 O23 84.3(3) . . ?
O2T W2 O2SB 170.2(3) . . ?
O25 W2 O2SB 75.2(3) . . ?
O26 W2 O2SB 74.4(3) . . ?
O12 W2 O2SB 86.7(2) . . ?
O23 W2 O2SB 86.5(3) . . ?
O3T W3 O37 100.6(3) . . ?
O3T W3 O38 99.8(3) . . ?
O37 W3 O38 90.6(3) . . ?
O3T W3 O23 100.8(3) . . ?
O37 W3 O23 90.1(3) . . ?
O38 W3 O23 158.9(3) . . ?
O3T W3 O13 100.4(3) . . ?
O37 W3 O13 158.9(3) . . ?
O38 W3 O13 87.9(3) . . ?
O23 W3 O13 83.9(3) . . ?
O3T W3 O3SB 171.3(3) . . ?
O37 W3 O3SB 73.7(3) . . ?
O38 W3 O3SB 74.1(3) . . ?
O23 W3 O3SB 85.9(3) . . ?
O13 W3 O3SB 85.6(2) . . ?
O4T W4 O4Z1 104.1(3) . . ?
O4T W4 O45 101.8(3) . . ?
O4Z1 W4 O45 91.3(3) . . ?
O4T W4 O49 97.3(3) . . ?
O4Z1 W4 O49 91.2(3) . . ?
O45 W4 O49 159.4(3) . . ?
O4T W4 O14 97.6(3) . . ?
O4Z1 W4 O14 158.3(3) . . ?
O45 W4 O14 85.5(3) . . ?
O49 W4 O14 84.6(3) . . ?
O4T W4 O1SB 166.6(3) . . ?
O4Z1 W4 O1SB 86.0(3) . . ?
O45 W4 O1SB 86.5(3) . . ?
O49 W4 O1SB 73.3(2) . . ?
O14 W4 O1SB 72.4(2) . . ?
O4T W4 Na1 93.3(2) . . ?
O4Z1 W4 Na1 39.2(2) . . ?
O45 W4 Na1 130.5(2) . . ?
O49 W4 Na1 54.9(2) . . ?
O14 W4 Na1 139.06(18) . . ?
O1SB W4 Na1 89.05(18) . . ?
O5T W5 O5Z1 104.9(3) . . ?
O5T W5 O45 101.0(3) . . ?
O5Z1 W5 O45 90.6(3) . . ?
O5T W5 O56 99.1(3) . . ?
O5Z1 W5 O56 91.6(3) . . ?
O45 W5 O56 158.5(3) . . ?
O5T W5 O25 94.1(3) . . ?
O5Z1 W5 O25 161.0(3) . . ?
O45 W5 O25 85.3(3) . . ?
O56 W5 O25 85.6(3) . . ?
O5T W5 O2SB 165.9(3) . . ?
O5Z1 W5 O2SB 87.5(3) . . ?
O45 W5 O2SB 85.3(2) . . ?
O56 W5 O2SB 73.4(2) . . ?
O25 W5 O2SB 73.7(2) . . ?
O5T W5 Na2 97.4(3) . . ?
O5Z1 W5 Na2 39.3(2) . . ?
O45 W5 Na2 129.7(2) . . ?
O56 W5 Na2 54.2(2) . . ?
O25 W5 Na2 139.39(19) . . ?
O2SB W5 Na2 87.91(17) . . ?
O6T W6 O6Z2 103.8(3) . . ?
O6T W6 O67 101.3(3) . . ?
O6Z2 W6 O67 91.0(3) . . ?
O6T W6 O56 98.1(3) . . ?
O6Z2 W6 O56 91.9(3) . . ?
O67 W6 O56 159.1(3) . . ?
O6T W6 O26 98.3(3) . . ?
O6Z2 W6 O26 157.9(3) . . ?
O67 W6 O26 85.4(3) . . ?
O56 W6 O26 84.2(3) . . ?
O6T W6 O2SB 168.3(3) . . ?
O6Z2 W6 O2SB 84.6(3) . . ?
O67 W6 O2SB 86.6(2) . . ?
O56 W6 O2SB 73.1(2) . . ?
O26 W6 O2SB 73.4(2) . . ?
O6T W6 Na2 92.5(2) . . ?
O6Z2 W6 Na2 40.0(2) . . ?
O67 W6 Na2 131.0(2) . . ?
O56 W6 Na2 55.1(2) . . ?
O26 W6 Na2 139.0(2) . . ?
O2SB W6 Na2 88.76(17) . . ?
O7T W7 O7Z2 104.8(3) . . ?
O7T W7 O67 101.8(3) . . ?
O7Z2 W7 O67 90.9(3) . . ?
O7T W7 O78 98.9(3) . . ?
O7Z2 W7 O78 91.6(3) . . ?
O67 W7 O78 157.8(3) . . ?
O7T W7 O37 94.8(3) . . ?
O7Z2 W7 O37 160.4(3) . . ?
O67 W7 O37 85.3(3) . . ?
O78 W7 O37 85.0(3) . . ?
O7T W7 O3SB 165.8(3) . . ?
O7Z2 W7 O3SB 87.6(3) . . ?
O67 W7 O3SB 84.4(2) . . ?
O78 W7 O3SB 73.6(2) . . ?
O37 W7 O3SB 72.9(2) . . ?
O7T W7 Na2 98.0(3) . 2_655 ?
O7Z2 W7 Na2 38.7(2) . 2_655 ?
O67 W7 Na2 129.2(2) . 2_655 ?
O78 W7 Na2 54.6(2) . 2_655 ?
O37 W7 Na2 138.96(19) . 2_655 ?
O3SB W7 Na2 87.51(18) . 2_655 ?
O8T W8 O8A 104.6(3) . . ?
O8T W8 O89 101.7(3) . . ?
O8A W8 O89 91.0(3) . . ?
O8T W8 O78 96.7(3) . . ?
O8A W8 O78 92.3(3) . . ?
O89 W8 O78 159.8(3) . . ?
O8T W8 O38 96.9(3) . . ?
O8A W8 O38 158.5(3) . . ?
O89 W8 O38 85.4(3) . . ?
O78 W8 O38 84.2(3) . . ?
O8T W8 O3SB 166.3(3) . . ?
O8A W8 O3SB 85.5(3) . . ?
O89 W8 O3SB 87.2(3) . . ?
O78 W8 O3SB 73.3(2) . . ?
O38 W8 O3SB 73.2(2) . . ?
O8T W8 Na3 33.9(3) . 2_755 ?
O8A W8 Na3 71.0(3) . 2_755 ?
O89 W8 Na3 98.0(3) . 2_755 ?
O78 W8 Na3 101.9(2) . 2_755 ?
O38 W8 Na3 130.5(2) . 2_755 ?
O3SB W8 Na3 155.9(2) . 2_755 ?
O8T W8 Na2 93.4(3) . 2_655 ?
O8A W8 Na2 39.6(2) . 2_655 ?
O89 W8 Na2 130.6(2) . 2_655 ?
O78 W8 Na2 55.5(2) . 2_655 ?
O38 W8 Na2 139.31(19) . 2_655 ?
O3SB W8 Na2 88.57(18) . 2_655 ?
Na3 W8 Na2 70.16(17) 2_755 2_655 ?
O9T W9 O9A 104.0(3) . . ?
O9T W9 O89 101.0(3) . . ?
O9A W9 O89 90.5(3) . . ?
O9T W9 O49 99.6(3) . . ?
O9A W9 O49 91.4(3) . . ?
O89 W9 O49 158.3(3) . . ?
O9T W9 O19 96.3(3) . . ?
O9A W9 O19 159.7(3) . . ?
O89 W9 O19 84.7(3) . . ?
O49 W9 O19 86.0(3) . . ?
O9T W9 O1SB 167.3(3) . . ?
O9A W9 O1SB 87.2(3) . . ?
O89 W9 O1SB 84.8(3) . . ?
O49 W9 O1SB 73.7(2) . . ?
O19 W9 O1SB 72.7(2) . . ?
O9T W9 Na1 96.6(2) . . ?
O9A W9 Na1 39.3(2) . . ?
O89 W9 Na1 129.6(2) . . ?
O49 W9 Na1 54.1(2) . . ?
O19 W9 Na1 139.61(19) . . ?
O1SB W9 Na1 88.17(17) . . ?
O9A Zn1 O5Z1 157.4(3) 2_655 . ?
O9A Zn1 O1ZN 101.7(3) 2_655 . ?
O5Z1 Zn1 O1ZN 100.9(3) . . ?
O9A Zn1 O4Z1 88.5(3) 2_655 . ?
O5Z1 Zn1 O4Z1 86.6(3) . . ?
O1ZN Zn1 O4Z1 104.9(3) . . ?
O9A Zn1 O8A 86.0(3) 2_655 2_655 ?
O5Z1 Zn1 O8A 87.9(3) . 2_655 ?
O1ZN Zn1 O8A 103.7(3) . 2_655 ?
O4Z1 Zn1 O8A 151.5(3) . 2_655 ?
O9A Zn1 Na1 44.6(2) 2_655 . ?
O5Z1 Zn1 Na1 126.4(2) . . ?
O1ZN Zn1 Na1 109.6(2) . . ?
O4Z1 Zn1 Na1 43.9(2) . . ?
O8A Zn1 Na1 124.1(2) 2_655 . ?
O9A Zn1 Na2 125.8(2) 2_655 . ?
O5Z1 Zn1 Na2 44.0(2) . . ?
O1ZN Zn1 Na2 108.1(2) . . ?
O4Z1 Zn1 Na2 124.1(2) . . ?
O8A Zn1 Na2 43.9(2) 2_655 . ?
Na1 Zn1 Na2 142.28(10) . . ?
O2ZN Zn2 O7Z2 100.94(19) . 2_655 ?
O2ZN Zn2 O7Z2 100.9(2) . . ?
O7Z2 Zn2 O7Z2 158.1(4) 2_655 . ?
O2ZN Zn2 O6Z2 105.97(18) . . ?
O7Z2 Zn2 O6Z2 87.8(3) 2_655 . ?
O7Z2 Zn2 O6Z2 86.2(3) . . ?
O2ZN Zn2 O6Z2 105.97(18) . 2_655 ?
O7Z2 Zn2 O6Z2 86.2(3) 2_655 2_655 ?
O7Z2 Zn2 O6Z2 87.8(3) . 2_655 ?
O6Z2 Zn2 O6Z2 148.1(4) . 2_655 ?
O2ZN Zn2 Na2 109.44(7) . . ?
O7Z2 Zn2 Na2 44.0(2) 2_655 . ?
O7Z2 Zn2 Na2 126.3(2) . . ?
O6Z2 Zn2 Na2 43.7(2) . . ?
O6Z2 Zn2 Na2 122.6(2) 2_655 . ?
O2ZN Zn2 Na2 109.44(7) . 2_655 ?
O7Z2 Zn2 Na2 126.3(2) 2_655 2_655 ?
O7Z2 Zn2 Na2 44.0(2) . 2_655 ?
O6Z2 Zn2 Na2 122.6(2) . 2_655 ?
O6Z2 Zn2 Na2 43.7(2) 2_655 2_655 ?
Na2 Zn2 Na2 141.11(13) . 2_655 ?
O2SB Sb1 O3SB 90.6(3) . . ?
O2SB Sb1 O1SB 90.8(3) . . ?
O3SB Sb1 O1SB 91.5(3) . . ?
O13W Na1 O13W 88.5(4) . 2_655 ?
O13W Na1 O4Z1 146.4(3) . 2_655 ?
O13W Na1 O4Z1 87.2(3) 2_655 2_655 ?
O13W Na1 O4Z1 87.2(3) . . ?
O13W Na1 O4Z1 146.4(3) 2_655 . ?
O4Z1 Na1 O4Z1 113.7(4) 2_655 . ?
O13W Na1 O9A 86.8(3) . 2_655 ?
O13W Na1 O9A 143.5(3) 2_655 2_655 ?
O4Z1 Na1 O9A 77.3(2) 2_655 2_655 ?
O4Z1 Na1 O9A 69.4(2) . 2_655 ?
O13W Na1 O9A 143.5(3) . . ?
O13W Na1 O9A 86.8(3) 2_655 . ?
O4Z1 Na1 O9A 69.4(2) 2_655 . ?
O4Z1 Na1 O9A 77.3(2) . . ?
O9A Na1 O9A 117.0(4) 2_655 . ?
O13W Na1 O49 87.2(3) . 2_655 ?
O13W Na1 O49 85.1(3) 2_655 2_655 ?
O4Z1 Na1 O49 59.3(2) 2_655 2_655 ?
O4Z1 Na1 O49 127.9(2) . 2_655 ?
O9A Na1 O49 58.6(2) 2_655 2_655 ?
O9A Na1 O49 128.3(2) . 2_655 ?
O13W Na1 O49 85.1(3) . . ?
O13W Na1 O49 87.2(3) 2_655 . ?
O4Z1 Na1 O49 127.9(2) 2_655 . ?
O4Z1 Na1 O49 59.3(2) . . ?
O9A Na1 O49 128.3(2) 2_655 . ?
O9A Na1 O49 58.6(2) . . ?
O49 Na1 O49 169.2(3) 2_655 . ?
O13W Na1 Zn1 175.1(2) . 2_655 ?
O13W Na1 Zn1 87.0(2) 2_655 2_655 ?
O4Z1 Na1 Zn1 34.93(16) 2_655 2_655 ?
O4Z1 Na1 Zn1 95.7(2) . 2_655 ?
O9A Na1 Zn1 97.9(2) 2_655 2_655 ?
O9A Na1 Zn1 34.45(17) . 2_655 ?
O49 Na1 Zn1 94.11(14) 2_655 2_655 ?
O49 Na1 Zn1 93.02(14) . 2_655 ?
O13W Na1 Zn1 87.0(2) . . ?
O13W Na1 Zn1 175.1(2) 2_655 . ?
O4Z1 Na1 Zn1 95.7(2) 2_655 . ?
O4Z1 Na1 Zn1 34.93(16) . . ?
O9A Na1 Zn1 34.45(17) 2_655 . ?
O9A Na1 Zn1 97.9(2) . . ?
O49 Na1 Zn1 93.02(14) 2_655 . ?
O49 Na1 Zn1 94.11(14) . . ?
Zn1 Na1 Zn1 97.67(14) 2_655 . ?
O13W Na1 W4 119.5(2) . 2_655 ?
O13W Na1 W4 78.5(2) 2_655 2_655 ?
O4Z1 Na1 W4 27.32(16) 2_655 2_655 ?
O4Z1 Na1 W4 131.7(2) . 2_655 ?
O9A Na1 W4 72.63(17) 2_655 2_655 ?
O9A Na1 W4 94.87(18) . 2_655 ?
O49 Na1 W4 33.55(13) 2_655 2_655 ?
O49 Na1 W4 150.70(13) . 2_655 ?
Zn1 Na1 W4 61.11(5) 2_655 2_655 ?
Zn1 Na1 W4 102.34(9) . 2_655 ?
O13W Na1 W4 78.5(2) . . ?
O13W Na1 W4 119.5(2) 2_655 . ?
O4Z1 Na1 W4 131.7(2) 2_655 . ?
O4Z1 Na1 W4 27.32(16) . . ?
O9A Na1 W4 94.87(18) 2_655 . ?
O9A Na1 W4 72.63(17) . . ?
O49 Na1 W4 150.70(13) 2_655 . ?
O49 Na1 W4 33.55(13) . . ?
Zn1 Na1 W4 102.34(9) 2_655 . ?
Zn1 Na1 W4 61.11(5) . . ?
W4 Na1 W4 156.39(17) 2_655 . ?
O11W Na2 O9W 86.0(3) . . ?
O11W Na2 O6Z2 147.8(3) . . ?
O9W Na2 O6Z2 87.4(3) . . ?
O11W Na2 O8A 87.4(3) . 2_655 ?
O9W Na2 O8A 149.7(3) . 2_655 ?
O6Z2 Na2 O8A 112.8(3) . 2_655 ?
O11W Na2 O7Z2 142.1(3) . 2_655 ?
O9W Na2 O7Z2 89.0(3) . 2_655 ?
O6Z2 Na2 O7Z2 69.2(3) . 2_655 ?
O8A Na2 O7Z2 78.3(3) 2_655 2_655 ?
O11W Na2 O5Z1 87.5(3) . . ?
O9W Na2 O5Z1 139.7(3) . . ?
O6Z2 Na2 O5Z1 77.4(2) . . ?
O8A Na2 O5Z1 69.3(2) 2_655 . ?
O7Z2 Na2 O5Z1 118.7(3) 2_655 . ?
O11W Na2 O56 88.3(3) . . ?
O9W Na2 O56 81.1(3) . . ?
O6Z2 Na2 O56 59.5(2) . . ?
O8A Na2 O56 128.3(2) 2_655 . ?
O7Z2 Na2 O56 128.0(3) 2_655 . ?
O5Z1 Na2 O56 59.0(2) . . ?
O11W Na2 O78 84.0(3) . 2_655 ?
O9W Na2 O78 90.3(3) . 2_655 ?
O6Z2 Na2 O78 127.6(3) . 2_655 ?
O8A Na2 O78 59.6(2) 2_655 2_655 ?
O7Z2 Na2 O78 58.5(2) 2_655 2_655 ?
O5Z1 Na2 O78 128.5(3) . 2_655 ?
O56 Na2 O78 168.8(2) . 2_655 ?
O11W Na2 Zn2 173.5(3) . . ?
O9W Na2 Zn2 88.3(2) . . ?
O6Z2 Na2 Zn2 34.67(17) . . ?
O8A Na2 Zn2 96.0(2) 2_655 . ?
O7Z2 Na2 Zn2 34.52(17) 2_655 . ?
O5Z1 Na2 Zn2 98.9(2) . . ?
O56 Na2 Zn2 93.86(16) . . ?
O78 Na2 Zn2 92.98(16) 2_655 . ?
O11W Na2 Zn1 87.6(2) . . ?
O9W Na2 Zn1 171.7(3) . . ?
O6Z2 Na2 Zn1 95.17(19) . . ?
O8A Na2 Zn1 34.90(17) 2_655 . ?
O7Z2 Na2 Zn1 99.3(2) 2_655 . ?
O5Z1 Na2 Zn1 34.41(17) . . ?
O56 Na2 Zn1 93.41(16) . . ?
O78 Na2 Zn1 94.38(16) 2_655 . ?
Zn2 Na2 Zn1 98.33(10) . . ?
O11W Na2 W6 120.4(3) . . ?
O9W Na2 W6 76.1(2) . . ?
O6Z2 Na2 W6 27.84(17) . . ?
O8A Na2 W6 131.8(2) 2_655 . ?
O7Z2 Na2 W6 94.6(2) 2_655 . ?
O5Z1 Na2 W6 73.27(19) . . ?
O56 Na2 W6 33.43(13) . . ?
O78 Na2 W6 150.33(18) 2_655 . ?
Zn2 Na2 W6 60.92(6) . . ?
Zn1 Na2 W6 102.72(10) . . ?
O11W Na2 W8 78.1(2) . 2_655 ?
O9W Na2 W8 122.4(2) . 2_655 ?
O6Z2 Na2 W8 130.9(2) . 2_655 ?
O8A Na2 W8 27.52(16) 2_655 2_655 ?
O7Z2 Na2 W8 73.07(19) 2_655 2_655 ?
O5Z1 Na2 W8 94.9(2) . 2_655 ?
O56 Na2 W8 151.29(18) . 2_655 ?
O78 Na2 W8 33.67(13) 2_655 2_655 ?
Zn2 Na2 W8 102.48(11) . 2_655 ?
Zn1 Na2 W8 61.22(7) . 2_655 ?
W6 Na2 W8 156.55(13) . 2_655 ?
O8W Na3 O8T 96.5(5) 1_655 . ?
O8W Na3 O8T 166.6(6) 1_655 2_755 ?
O8T Na3 O8T 96.0(4) . 2_755 ?
O8W Na3 O29W 89.1(7) 1_655 . ?
O8T Na3 O29W 82.2(7) . . ?
O8T Na3 O29W 97.3(7) 2_755 . ?
O8W Na3 O11W 88.7(5) 1_655 1_655 ?
O8T Na3 O11W 89.4(4) . 1_655 ?
O8T Na3 O11W 86.6(4) 2_755 1_655 ?
O29W Na3 O11W 171.1(7) . 1_655 ?
O8W Na3 O1ZN 66.3(4) 1_655 1_655 ?
O8T Na3 O1ZN 154.9(5) . 1_655 ?
O8T Na3 O1ZN 103.3(4) 2_755 1_655 ?
O29W Na3 O1ZN 79.6(7) . 1_655 ?
O11W Na3 O1ZN 107.4(4) 1_655 1_655 ?
O8W Na3 O29W 109.2(7) 1_655 2_755 ?
O8T Na3 O29W 92.6(7) . 2_755 ?
O8T Na3 O29W 75.0(6) 2_755 2_755 ?
O29W Na3 O29W 23.8(9) . 2_755 ?
O11W Na3 O29W 161.6(7) 1_655 2_755 ?
O1ZN Na3 O29W 77.3(6) 1_655 2_755 ?
O8W Na3 Na3 140.7(6) 1_655 2_755 ?
O8T Na3 Na3 55.4(4) . 2_755 ?
O8T Na3 Na3 52.1(4) 2_755 2_755 ?
O29W Na3 Na3 62.6(6) . 2_755 ?
O11W Na3 Na3 114.9(3) 1_655 2_755 ?
O1ZN Na3 Na3 127.4(4) 1_655 2_755 ?
O29W Na3 Na3 53.2(6) 2_755 2_755 ?
O8W Na3 W8 141.8(5) 1_655 2_755 ?
O8T Na3 W8 119.0(4) . 2_755 ?
O8T Na3 W8 24.8(2) 2_755 2_755 ?
O29W Na3 W8 108.0(6) . 2_755 ?
O11W Na3 W8 78.7(3) 1_655 2_755 ?
O1ZN Na3 W8 83.2(3) 1_655 2_755 ?
O29W Na3 W8 84.3(5) 2_755 2_755 ?
Na3 Na3 W8 76.2(4) 2_755 2_755 ?
O8W Na3 Na2 96.7(4) 1_655 1_655 ?
O8T Na3 Na2 118.9(4) . 1_655 ?
O8T Na3 Na2 73.0(3) 2_755 1_655 ?
O29W Na3 Na2 157.0(6) . 1_655 ?
O11W Na3 Na2 31.9(2) 1_655 1_655 ?
O1ZN Na3 Na2 82.5(3) 1_655 1_655 ?
O29W Na3 Na2 136.7(6) 2_755 1_655 ?
Na3 Na3 Na2 120.2(3) 2_755 1_655 ?
W8 Na3 Na2 55.32(15) 2_755 1_655 ?
O10W Na4 O4W 93.1(3) . . ?
O10W Na4 O2W 91.5(3) . . ?
O4W Na4 O2W 168.2(3) . . ?
O10W Na4 O28W 175.4(6) . . ?
O4W Na4 O28W 84.5(6) . . ?
O2W Na4 O28W 91.6(6) . . ?
O10W Na4 O1W 94.8(3) . 7_655 ?
O4W Na4 O1W 86.7(3) . 7_655 ?
O2W Na4 O1W 82.2(3) . 7_655 ?
O28W Na4 O1W 89.0(6) . 7_655 ?
O10W Na4 O12W 89.7(3) . . ?
O4W Na4 O12W 104.0(3) . . ?
O2W Na4 O12W 86.8(3) . . ?
O28W Na4 O12W 87.0(6) . . ?
O1W Na4 O12W 168.2(4) 7_655 . ?
O10W Na4 O15W 166.3(6) . . ?
O4W Na4 O15W 96.6(5) . . ?
O2W Na4 O15W 80.9(5) . . ?
O28W Na4 O15W 13.4(6) . . ?
O1W Na4 O15W 95.4(5) 7_655 . ?
O12W Na4 O15W 78.6(5) . . ?
O10W Na4 Na5 96.3(2) . 7_655 ?
O4W Na4 Na5 127.5(3) . 7_655 ?
O2W Na4 Na5 41.1(2) . 7_655 ?
O28W Na4 Na5 88.3(5) . 7_655 ?
O1W Na4 Na5 41.2(2) 7_655 7_655 ?
O12W Na4 Na5 127.5(3) . 7_655 ?
O15W Na4 Na5 85.4(5) . 7_655 ?
O3W Na5 O5W 86.9(4) . . ?
O3W Na5 O2W 99.7(3) . 7_655 ?
O5W Na5 O2W 102.8(3) . 7_655 ?
O3W Na5 O1W 102.9(3) . . ?
O5W Na5 O1W 167.4(4) . . ?
O2W Na5 O1W 83.7(3) 7_655 . ?
O3W Na5 O6W 89.9(3) . . ?
O5W Na5 O6W 81.0(3) . . ?
O2W Na5 O6W 169.8(4) 7_655 . ?
O1W Na5 O6W 90.9(3) . . ?
O3W Na5 Na7 56.0(3) . 5_655 ?
O5W Na5 Na7 51.4(3) . 5_655 ?
O2W Na5 Na7 141.0(3) 7_655 5_655 ?
O1W Na5 Na7 128.2(3) . 5_655 ?
O6W Na5 Na7 48.3(3) . 5_655 ?
O3W Na5 Na4 107.4(3) . 7_655 ?
O5W Na5 Na4 142.7(3) . 7_655 ?
O2W Na5 Na4 41.9(2) 7_655 7_655 ?
O1W Na5 Na4 42.0(2) . 7_655 ?
O6W Na5 Na4 131.7(3) . 7_655 ?
Na7 Na5 Na4 161.5(3) 5_655 7_655 ?
O22W Na6 O25W 97.0(10) . . ?
O22W Na6 O26W 164.4(11) . 7 ?
O25W Na6 O26W 92.7(9) . 7 ?
O22W Na6 Na7 84.3(9) . 5_655 ?
O25W Na6 Na7 150.7(7) . 5_655 ?
O26W Na6 Na7 81.3(7) 7 5_655 ?
O22W Na6 O32W 9.8(9) . . ?
O25W Na6 O32W 106.1(8) . . ?
O26W Na6 O32W 155.4(8) 7 . ?
Na7 Na6 O32W 74.6(6) 5_655 . ?
O22W Na6 O20W 102.8(10) . 5_655 ?
O25W Na6 O20W 115.2(8) . 5_655 ?
O26W Na6 O20W 61.8(8) 7 5_655 ?
Na7 Na6 O20W 37.3(6) 5_655 5_655 ?
O32W Na6 O20W 95.2(7) . 5_655 ?
O22W Na6 O19W 169.2(10) . 7 ?
O25W Na6 O19W 74.2(7) . 7 ?
O26W Na6 O19W 26.2(7) 7 7 ?
Na7 Na6 O19W 106.5(7) 5_655 7 ?
O32W Na6 O19W 177.5(8) . 7 ?
O20W Na6 O19W 86.9(8) 5_655 7 ?
O22W Na6 O17W 87.5(10) . . ?
O25W Na6 O17W 67.6(8) . . ?
O26W Na6 O17W 107.5(9) 7 . ?
Na7 Na6 O17W 141.6(8) 5_655 . ?
O32W Na6 O17W 94.5(8) . . ?
O20W Na6 O17W 168.6(9) 5_655 . ?
O19W Na6 O17W 83.3(8) 7 . ?
O22W Na6 O31W 89.6(9) . . ?
O25W Na6 O31W 21.2(6) . . ?
O26W Na6 O31W 95.1(8) 7 . ?
Na7 Na6 O31W 130.2(6) 5_655 . ?
O32W Na6 O31W 96.9(7) . . ?
O20W Na6 O31W 97.8(7) 5_655 . ?
O19W Na6 O31W 84.2(7) 7 . ?
O17W Na6 O31W 87.0(7) . . ?
O22W Na6 O34W 99.7(11) . . ?
O25W Na6 O34W 56.0(8) . . ?
O26W Na6 O34W 95.9(10) 7 . ?
Na7 Na6 O34W 152.9(8) 5_655 . ?
O32W Na6 O34W 107.7(9) . . ?
O20W Na6 O34W 156.9(10) 5_655 . ?
O19W Na6 O34W 70.3(9) 7 . ?
O17W Na6 O34W 16.0(8) . . ?
O31W Na6 O34W 76.8(8) . . ?
O22W Na6 O6W 90.0(8) . . ?
O25W Na6 O6W 153.7(7) . . ?
O26W Na6 O6W 86.7(7) 7 . ?
Na7 Na6 O6W 55.1(4) 5_655 . ?
O32W Na6 O6W 83.4(5) . . ?
O20W Na6 O6W 87.6(6) 5_655 . ?
O19W Na6 O6W 95.3(6) 7 . ?
O17W Na6 O6W 87.5(6) . . ?
O31W Na6 O6W 174.5(6) . . ?
O34W Na6 O6W 97.8(7) . . ?
O20W Na7 Na6 86.1(9) . 5_655 ?
O20W Na7 O6W 143.1(10) . 5_655 ?
Na6 Na7 O6W 78.9(4) 5_655 5_655 ?
O20W Na7 O31W 36.3(9) . 1_655 ?
Na6 Na7 O31W 104.2(6) 5_655 1_655 ?
O6W Na7 O31W 176.3(6) 5_655 1_655 ?
O20W Na7 O5W 130.8(10) . 5_655 ?
Na6 Na7 O5W 130.3(6) 5_655 5_655 ?
O6W Na7 O5W 82.9(4) 5_655 5_655 ?
O31W Na7 O5W 96.4(5) 1_655 5_655 ?
O20W Na7 O22W 105.5(11) . 5_655 ?
Na6 Na7 O22W 40.0(6) 5_655 5_655 ?
O6W Na7 O22W 84.1(6) 5_655 5_655 ?
O31W Na7 O22W 99.7(7) 1_655 5_655 ?
O5W Na7 O22W 92.6(6) 5_655 5_655 ?
O20W Na7 O26W 61.6(9) . 3_545 ?
Na6 Na7 O26W 47.2(5) 5_655 3_545 ?
O6W Na7 O26W 84.0(5) 5_655 3_545 ?
O31W Na7 O26W 96.6(6) 1_655 3_545 ?
O5W Na7 O26W 166.8(6) 5_655 3_545 ?
O22W Na7 O26W 87.1(7) 5_655 3_545 ?
O20W Na7 O3W 85.1(9) . 5_655 ?
Na6 Na7 O3W 142.7(5) 5_655 5_655 ?
O6W Na7 O3W 86.8(4) 5_655 5_655 ?
O31W Na7 O3W 89.5(5) 1_655 5_655 ?
O5W Na7 O3W 80.8(4) 5_655 5_655 ?
O22W Na7 O3W 169.3(6) 5_655 5_655 ?
O26W Na7 O3W 97.4(5) 3_545 5_655 ?
O20W Na7 O32W 114.1(10) . 5_655 ?
Na6 Na7 O32W 59.3(5) 5_655 5_655 ?
O6W Na7 O32W 86.7(5) 5_655 5_655 ?
O31W Na7 O32W 96.7(6) 1_655 5_655 ?
O5W Na7 O32W 73.9(5) 5_655 5_655 ?
O22W Na7 O32W 19.3(5) 5_655 5_655 ?
O26W Na7 O32W 106.4(6) 3_545 5_655 ?
O3W Na7 O32W 154.5(6) 5_655 5_655 ?
O20W Na7 Na5 133.5(10) . 5_655 ?
Na6 Na7 Na5 130.8(4) 5_655 5_655 ?
O6W Na7 Na5 51.9(3) 5_655 5_655 ?
O31W Na7 Na5 125.0(5) 1_655 5_655 ?
O5W Na7 Na5 50.4(3) 5_655 5_655 ?
O22W Na7 Na5 120.9(6) 5_655 5_655 ?
O26W Na7 Na5 119.1(5) 3_545 5_655 ?
O3W Na7 Na5 48.5(2) 5_655 5_655 ?
O32W Na7 Na5 109.7(5) 5_655 5_655 ?
Sb1 O1SB W4 112.7(3) . . ?
Sb1 O1SB W9 114.1(3) . . ?
W4 O1SB W9 94.8(2) . . ?
Sb1 O1SB W1 136.8(3) . . ?
W4 O1SB W1 95.3(2) . . ?
W9 O1SB W1 94.4(2) . . ?
Sb1 O2SB W5 114.6(3) . . ?
Sb1 O2SB W6 113.0(3) . . ?
W5 O2SB W6 94.9(2) . . ?
Sb1 O2SB W2 137.8(3) . . ?
W5 O2SB W2 93.4(2) . . ?
W6 O2SB W2 94.2(2) . . ?
Sb1 O3SB W8 112.6(3) . . ?
Sb1 O3SB W7 115.6(3) . . ?
W8 O3SB W7 95.0(2) . . ?
Sb1 O3SB W3 137.3(3) . . ?
W8 O3SB W3 94.0(2) . . ?
W7 O3SB W3 93.6(2) . . ?
Zn1 O1ZN Na3 106.1(4) . 1_455 ?
W4 O4Z1 Zn1 139.7(4) . . ?
W4 O4Z1 Na1 113.5(3) . . ?
Zn1 O4Z1 Na1 101.1(3) . . ?
W5 O5Z1 Zn1 142.4(4) . . ?
W5 O5Z1 Na2 113.5(3) . . ?
Zn1 O5Z1 Na2 101.6(3) . . ?
W6 O6Z2 Zn2 138.4(4) . . ?
W6 O6Z2 Na2 112.2(3) . . ?
Zn2 O6Z2 Na2 101.6(3) . . ?
W7 O7Z2 Zn2 141.9(4) . . ?
W7 O7Z2 Na2 114.6(3) . 2_655 ?
Zn2 O7Z2 Na2 101.4(3) . 2_655 ?
W8 O8A Zn1 139.9(4) . 2_655 ?
W8 O8A Na2 112.9(3) . 2_655 ?
Zn1 O8A Na2 101.2(3) 2_655 2_655 ?
W8 O8T Na3 160.2(5) . . ?
W8 O8T Na3 121.3(4) . 2_755 ?
Na3 O8T Na3 72.5(5) . 2_755 ?
W9 O9A Zn1 142.4(4) . 2_655 ?
W9 O9A Na1 113.6(3) . . ?
Zn1 O9A Na1 101.0(3) 2_655 . ?
W2 O12 W1 150.8(4) . . ?
W1 O13 W3 152.9(4) . . ?
W1 O14 W4 118.8(3) . . ?
W1 O19 W9 118.9(3) . . ?
W3 O23 W2 153.3(4) . . ?
W2 O25 W5 117.7(3) . . ?
W2 O26 W6 118.0(3) . . ?
W3 O37 W7 119.8(3) . . ?
W3 O38 W8 118.7(3) . . ?
W4 O45 W5 146.4(4) . . ?
W9 O49 W4 117.7(3) . . ?
W9 O49 Na1 93.3(3) . . ?
W4 O49 Na1 91.6(2) . . ?
W5 O56 W6 118.1(3) . . ?
W5 O56 Na2 92.9(2) . . ?
W6 O56 Na2 91.5(2) . . ?
W7 O67 W6 146.5(4) . . ?
W7 O78 W8 117.6(3) . . ?
W7 O78 Na2 92.8(2) . 2_655 ?
W8 O78 Na2 90.9(2) . 2_655 ?
W8 O89 W9 146.3(4) . . ?
Na5 O1W Na4 96.9(3) . 7_655 ?
Na5 O2W Na4 97.1(3) 7_655 . ?
Na5 O3W Na7 75.5(3) . 5_655 ?
Na5 O5W Na7 78.2(4) . 5_655 ?
Na7 O6W Na5 79.8(4) 5_655 . ?
Na7 O6W Na6 45.9(3) 5_655 . ?
Na5 O6W Na6 125.7(4) . . ?
Na2 O11W Na3 116.1(4) . 1_455 ?
O28W O15W Na4 81(4) . . ?
O34W O17W Na6 102(3) . . ?
O26W O19W Na6 49.0(13) . 7 ?
Na7 O20W O31W 107.7(15) . 1_655 ?
Na7 O20W Na6 56.6(8) . 5_655 ?
O31W O20W Na6 124.9(14) 1_655 5_655 ?
O32W O22W Na6 153(2) . . ?
O32W O22W Na7 97(2) . 5_655 ?
Na6 O22W Na7 55.6(7) . 5_655 ?
O31W O25W Na6 121.9(14) . . ?
O19W O26W Na6 104.8(17) . 7 ?
O19W O26W Na7 152.7(18) . 3_455 ?
Na6 O26W Na7 51.6(6) 7 3_455 ?
O15W O28W Na4 85(4) . . ?
O29W O29W Na3 91.8(15) 2_755 . ?
O29W O29W Na3 64.4(14) 2_755 2_755 ?
Na3 O29W Na3 64.2(7) . 2_755 ?
O25W O31W O20W 140.3(19) . 1_455 ?
O25W O31W Na7 158.6(16) . 1_455 ?
O20W O31W Na7 36.0(9) 1_455 1_455 ?
O25W O31W Na6 36.8(10) . . ?
O20W O31W Na6 105.8(12) 1_455 . ?
Na7 O31W Na6 125.5(8) 1_455 . ?
O22W O32W Na6 17.3(16) . . ?
O22W O32W Na7 63.3(18) . 5_655 ?
Na6 O32W Na7 46.1(4) . 5_655 ?
O17W O34W O24W 160(4) . . ?
O17W O34W Na6 62(3) . . ?
O24W O34W Na6 117.7(18) . . ?

loop_
_geom_bond_atom_site_label_1
_geom_bond_atom_site_label_2
_geom_bond_distance
_geom_bond_site_symmetry_2
_geom_bond_publ_flag
W1 O1T 1.727(7) . ?
W1 O13 1.890(6) . ?
W1 O19 1.902(7) . ?
W1 O14 1.909(6) . ?
W1 O12 1.923(6) . ?
W1 O1SB 2.307(7) . ?
W2 O2T 1.732(7) . ?
W2 O25 1.878(6) . ?
W2 O26 1.907(7) . ?
W2 O12 1.917(6) . ?
W2 O23 1.922(6) . ?
W2 O2SB 2.319(7) . ?
W3 O3T 1.721(7) . ?
W3 O37 1.882(6) . ?
W3 O38 1.886(7) . ?
W3 O23 1.911(6) . ?
W3 O13 1.927(6) . ?
W3 O3SB 2.339(7) . ?
W4 O4T 1.731(7) . ?
W4 O4Z1 1.789(7) . ?
W4 O45 1.913(6) . ?
W4 O49 1.975(7) . ?
W4 O14 2.021(7) . ?
W4 O1SB 2.270(6) . ?
W4 Na1 3.5731(12) . ?
W5 O5T 1.728(8) . ?
W5 O5Z1 1.787(7) . ?
W5 O45 1.930(6) . ?
W5 O56 1.951(6) . ?
W5 O25 2.027(7) . ?
W5 O2SB 2.273(6) . ?
W5 Na2 3.589(4) . ?
W6 O6T 1.734(7) . ?
W6 O6Z2 1.791(7) . ?
W6 O67 1.926(6) . ?
W6 O56 1.957(6) . ?
W6 O26 2.020(7) . ?
W6 O2SB 2.278(6) . ?
W6 Na2 3.551(4) . ?
W7 O7T 1.740(7) . ?
W7 O7Z2 1.785(7) . ?
W7 O67 1.914(7) . ?
W7 O78 1.944(6) . ?
W7 O37 2.011(7) . ?
W7 O3SB 2.283(6) . ?
W7 Na2 3.605(4) 2_655 ?
W8 O8T 1.735(7) . ?
W8 O8A 1.790(7) . ?
W8 O89 1.921(6) . ?
W8 O78 1.979(6) . ?
W8 O38 2.030(7) . ?
W8 O3SB 2.271(6) . ?
W8 Na3 3.535(10) 2_755 ?
W8 Na2 3.570(4) 2_655 ?
W9 O9T 1.743(7) . ?
W9 O9A 1.793(7) . ?
W9 O89 1.932(6) . ?
W9 O49 1.941(6) . ?
W9 O19 2.006(7) . ?
W9 O1SB 2.281(6) . ?
W9 Na1 3.6021(11) . ?
Zn1 O9A 2.005(7) 2_655 ?
Zn1 O5Z1 2.016(7) . ?
Zn1 O1ZN 2.028(8) . ?
Zn1 O4Z1 2.031(7) . ?
Zn1 O8A 2.039(7) 2_655 ?
Zn1 Na1 3.479(4) . ?
Zn1 Na2 3.495(4) . ?
Zn2 O2ZN 2.011(11) . ?
Zn2 O7Z2 2.019(7) 2_655 ?
Zn2 O7Z2 2.019(7) . ?
Zn2 O6Z2 2.028(7) . ?
Zn2 O6Z2 2.028(7) 2_655 ?
Zn2 Na2 3.492(4) . ?
Zn2 Na2 3.492(4) 2_655 ?
Sb1 O2SB 1.980(6) . ?
Sb1 O3SB 1.984(6) . ?
Sb1 O1SB 1.999(6) . ?
Na1 O13W 2.387(9) . ?
Na1 O13W 2.387(9) 2_655 ?
Na1 O4Z1 2.461(7) 2_655 ?
Na1 O4Z1 2.461(7) . ?
Na1 O9A 2.488(7) 2_655 ?
Na1 O9A 2.488(7) . ?
Na1 O49 2.923(7) 2_655 ?
Na1 O49 2.923(7) . ?
Na1 Zn1 3.479(4) 2_655 ?
Na1 W4 3.5731(12) 2_655 ?
Na2 O11W 2.402(9) . ?
Na2 O9W 2.408(8) . ?
Na2 O6Z2 2.465(8) . ?
Na2 O8A 2.470(8) 2_655 ?
Na2 O7Z2 2.477(8) 2_655 ?
Na2 O5Z1 2.479(8) . ?
Na2 O56 2.914(8) . ?
Na2 O78 2.941(8) 2_655 ?
Na2 W8 3.570(4) 2_655 ?
Na3 O8W 2.197(16) 1_655 ?
Na3 O8T 2.212(11) . ?
Na3 O8T 2.306(13) 2_755 ?
Na3 O29W 2.38(2) . ?
Na3 O11W 2.409(13) 1_655 ?
Na3 O1ZN 2.620(12) 1_655 ?
Na3 O29W 2.64(2) 2_755 ?
Na3 Na3 2.673(19) 2_755 ?
Na3 W8 3.535(10) 2_755 ?
Na3 Na2 4.083(10) 1_655 ?
Na4 O10W 2.341(9) . ?
Na4 O4W 2.386(9) . ?
Na4 O2W 2.403(9) . ?
Na4 O28W 2.41(2) . ?
Na4 O1W 2.407(9) 7_655 ?
Na4 O12W 2.408(9) . ?
Na4 O15W 2.42(2) . ?
Na4 Na5 3.574(7) 7_655 ?
Na5 O3W 2.320(9) . ?
Na5 O5W 2.362(11) . ?
Na5 O2W 2.366(9) 7_655 ?
Na5 O1W 2.369(10) . ?
Na5 O6W 2.399(10) . ?
Na5 Na7 2.999(10) 5_655 ?
Na5 Na4 3.574(7) 7_655 ?
Na6 O22W 1.55(2) . ?
Na6 O25W 1.731(16) . ?
Na6 O26W 1.87(2) 7 ?
Na6 Na7 1.992(12) 5_655 ?
Na6 O32W 2.38(2) . ?
Na6 O20W 2.38(2) 5_655 ?
Na6 O19W 2.39(2) 7 ?
Na6 O17W 2.43(2) . ?
Na6 O31W 2.451(19) . ?
Na6 O34W 2.69(3) . ?
Na6 O6W 2.722(12) . ?
Na7 O20W 1.45(2) . ?
Na7 Na6 1.992(12) 5_655 ?
Na7 O6W 2.275(12) 5_655 ?
Na7 O31W 2.344(18) 1_655 ?
Na7 O5W 2.395(13) 5_655 ?
Na7 O22W 2.40(2) 5_655 ?
Na7 O26W 2.51(2) 3_545 ?
Na7 O3W 2.568(12) 5_655 ?
Na7 O32W 2.67(2) 5_655 ?
Na7 Na5 2.999(10) 5_655 ?
O1ZN Na3 2.620(12) 1_455 ?
O7Z2 Na2 2.477(8) 2_655 ?
O8A Zn1 2.039(7) 2_655 ?
O8A Na2 2.470(8) 2_655 ?
O8T Na3 2.306(13) 2_755 ?
O9A Zn1 2.005(7) 2_655 ?
O78 Na2 2.941(8) 2_655 ?
O1W Na4 2.407(9) 7_655 ?
O2W Na5 2.366(9) 7_655 ?
O3W Na7 2.568(12) 5_655 ?
O5W Na7 2.395(13) 5_655 ?
O6W Na7 2.275(12) 5_655 ?
O8W Na3 2.197(16) 1_455 ?
O11W Na3 2.409(13) 1_455 ?
O15W O28W 0.56(3) . ?
O17W O34W 0.76(3) . ?
O18W O30W 0.72(3) . ?
O19W O26W 1.09(2) . ?
O19W Na6 2.39(2) 7 ?
O20W O31W 1.46(2) 1_655 ?
O20W Na6 2.38(2) 5_655 ?
O21W O27W 0.82(2) . ?
O22W O32W 0.89(2) . ?
O22W Na7 2.40(2) 5_655 ?
O23W O33W 0.66(3) . ?
O24W O34W 1.59(4) . ?
O25W O31W 1.046(19) . ?
O26W Na6 1.87(2) 7 ?
O26W Na7 2.51(2) 3_455 ?
O29W O29W 1.06(4) 2_755 ?
O29W Na3 2.64(2) 2_755 ?
O31W O20W 1.46(2) 1_455 ?
O31W Na7 2.344(18) 1_455 ?
O32W Na7 2.67(2) 5_655 ?
